data_7706169
loop_
_publ_author_name
'Gupta, Vijay'
'Laha, Biswajit'
'Khullar, Sadhika'
'Mandal, Sanjay K.'

_publ_section_title
;
 Deciphering supramolecular isomerization in coordination polymers:
 connected molecular squares <i>vs.</i> fused hexagons.
;
_journal_issue 6
_journal_name_full 'Dalton transactions (Cambridge, England : 2003)'
_journal_page_first 2221
_journal_page_last 2232
_journal_paper_doi 10.1039/d0dt04196c
_journal_volume 50
_journal_year 2021
_chemical_formula_moiety 'C64 H60 Mn2 N6 O8 Si2, 2(C H4 O), 2(C0.5 H2 O0.5)'
_chemical_formula_sum 'C67 H72 Mn2 N6 O11 Si2'
_chemical_formula_weight 1303.35
_space_group_crystal_system monoclinic
_space_group_IT_number 15
_space_group_name_Hall '-C 2yc'
_space_group_name_H-M_alt 'C 1 2/c 1'
_atom_sites_solution_hydrogens geom
_atom_sites_solution_primary dual
_audit_creation_date 2020-07-14
_audit_creation_method
;
Olex2 1.2
(compiled 2018.05.29 svn.r3508 for OlexSys, GUI svn.r5506)
;
_audit_update_record
;
2020-10-26 deposited with the CCDC.	2020-12-22 downloaded from the CCDC.
;
_cell_angle_alpha 90
_cell_angle_beta 99.570(4)
_cell_angle_gamma 90
_cell_formula_units_Z 4
_cell_length_a 29.443(4)
_cell_length_b 14.253(2)
_cell_length_c 15.491(2)
_cell_measurement_reflns_used 6689
_cell_measurement_temperature 100(2)
_cell_measurement_theta_max 22.58
_cell_measurement_theta_min 2.54
_cell_volume 6410.3(15)
_computing_cell_refinement 'SAINT v8.34A (Bruker, 2013)'
_computing_data_collection 'APEX2 2013.4_1 (Bruker AXS Inc., 2013)'
_computing_data_reduction 'SAINT v8.34A (Bruker, 2013)'
_computing_molecular_graphics 'Olex2 (Dolomanov et al., 2009)'
_computing_publication_material 'Olex2 (Dolomanov et al., 2009)'
_computing_structure_refinement 'ShelXL (Sheldrick, 2015)'
_computing_structure_solution 'ShelXT (Sheldrick, 2015)'
_diffrn_ambient_temperature 100.15
_diffrn_detector 'Bruker APEX2 area detector'
_diffrn_detector_area_resol_mean 7.9
_diffrn_detector_type 'CCD area detector'
_diffrn_measured_fraction_theta_full 0.996
_diffrn_measured_fraction_theta_max 0.996
_diffrn_measurement_device 'three-circle diffractometer'
_diffrn_measurement_device_type 'Bruker SMART APEX2 area detector'
_diffrn_measurement_method '\w and \f scans'
_diffrn_radiation_monochromator 'mirror optics'
_diffrn_radiation_probe x-ray
_diffrn_radiation_type MoK\a
_diffrn_radiation_wavelength 0.71073
_diffrn_reflns_av_R_equivalents 0.0617
_diffrn_reflns_av_unetI/netI 0.0426
_diffrn_reflns_Laue_measured_fraction_full 0.996
_diffrn_reflns_Laue_measured_fraction_max 0.996
_diffrn_reflns_limit_h_max 34
_diffrn_reflns_limit_h_min -34
_diffrn_reflns_limit_k_max 16
_diffrn_reflns_limit_k_min -16
_diffrn_reflns_limit_l_max 17
_diffrn_reflns_limit_l_min -18
_diffrn_reflns_number 43752
_diffrn_reflns_point_group_measured_fraction_full 0.996
_diffrn_reflns_point_group_measured_fraction_max 0.996
_diffrn_reflns_theta_full 25.079
_diffrn_reflns_theta_max 25.079
_diffrn_reflns_theta_min 2.000
_diffrn_source 'microfocus sealed X-ray tube'
_diffrn_source_type 'Incoatec I\ms'
_exptl_absorpt_coefficient_mu 0.496
_exptl_absorpt_correction_T_max 0.7452
_exptl_absorpt_correction_T_min 0.6592
_exptl_absorpt_correction_type multi-scan
_exptl_absorpt_process_details
'SADABS-2014/5 (Bruker,2014/5) was used for absorption correction. wR2(int) was 0.0696 before and 0.0583 after correction. The Ratio of minimum to maximum transmission is 0.8846. The \l/2 correction factor is 0.00150.'
_exptl_crystal_colour 'clear colourless'
_exptl_crystal_colour_lustre clear
_exptl_crystal_colour_primary colourless
_exptl_crystal_density_diffrn 1.347
_exptl_crystal_description needle
_exptl_crystal_F_000 2728
_exptl_crystal_size_max 0.2
_exptl_crystal_size_mid 0.2
_exptl_crystal_size_min 0.2
_refine_diff_density_max 0.931
_refine_diff_density_min -0.650
_refine_diff_density_rms 0.079
_refine_ls_extinction_method none
_refine_ls_goodness_of_fit_ref 1.064
_refine_ls_hydrogen_treatment constr
_refine_ls_matrix_type full
_refine_ls_number_parameters 407
_refine_ls_number_reflns 5684
_refine_ls_number_restraints 0
_refine_ls_restrained_S_all 1.064
_refine_ls_R_factor_all 0.0826
_refine_ls_R_factor_gt 0.0643
_refine_ls_shift/su_max 0.000
_refine_ls_shift/su_mean 0.000
_refine_ls_structure_factor_coef Fsqd
_refine_ls_weighting_details 'w=1/[\s^2^(Fo^2^)+(0.0627P)^2^+29.2717P] where P=(Fo^2^+2Fc^2^)/3'
_refine_ls_weighting_scheme calc
_refine_ls_wR_factor_gt 0.1483
_refine_ls_wR_factor_ref 0.1581
_reflns_Friedel_coverage 0.000
_reflns_number_gt 4480
_reflns_number_total 5684
_reflns_threshold_expression 'I > 2\s(I)'
_cod_data_source_file d0dt04196c2.cif
_cod_data_source_block 3
_cod_depositor_comments 'Adding full bibliography for 7706167--7706173.cif.'
_cod_original_cell_volume 6410.1(16)
_cod_database_code 7706169
_shelx_shelxl_version_number 2014/7
_shelx_space_group_comment
;
The symmetry employed for this shelxl refinement is uniquely defined
by the following loop, which should always be used as a source of
symmetry information in preference to the above space-group names.
They are only intended as comments.
;
_shelx_estimated_absorpt_t_max 0.907
_shelx_estimated_absorpt_t_min 0.907
_olex2_refinement_description
;
1. Fixed Uiso
 At 1.2 times of:
  All C(H) groups, All C(H,H) groups
 At 1.5 times of:
  All C(H,H,H) groups, All O(H) groups
2. Others
 Fixed Sof: O6(0.5) H6A(0.5)
3.a Secondary CH2 refined with riding coordinates:
 C22(H22A,H22B), C23(H23A,H23B), C29(H29A,H29B)
3.b Aromatic/amide H refined with riding coordinates:
 C3(H3), C4(H4), C6(H6), C7(H7), C11(H11), C12(H12), C14(H14), C15(H15),
 C17(H17), C18(H18), C19(H19), C20(H20), C25(H25), C26(H26), C27(H27), C28(H28),
  C31(H31), C32(H32)
3.c Idealised Me refined as rotating group:
 C8(H8A,H8B,H8C), C9(H9A,H9B,H9C), C33(H33A,H33B,H33C)
3.d Idealised tetrahedral OH refined as rotating group:
 O5(H5), O6(H6A)
;
_olex2_submission_special_instructions 'No special instructions were received'

loop_
_space_group_symop_operation_xyz
'x, y, z'
'-x, y, -z+1/2'
'x+1/2, y+1/2, z'
'-x+1/2, y+1/2, -z+1/2'
'-x, -y, -z'
'x, -y, z-1/2'
'-x+1/2, -y+1/2, -z'
'x+1/2, -y+1/2, z-1/2'

loop_
_atom_site_label
_atom_site_type_symbol
_atom_site_fract_x
_atom_site_fract_y
_atom_site_fract_z
_atom_site_U_iso_or_equiv
_atom_site_adp_type
_atom_site_occupancy
_atom_site_site_symmetry_order
_atom_site_calc_flag
_atom_site_refinement_flags_posn
_atom_site_refinement_flags_adp
_atom_site_refinement_flags_occupancy
_atom_site_disorder_assembly
_atom_site_disorder_group
Mn1 Mn 0.35874(2) 0.97721(4) 0.26250(4) 0.02779(19) Uani 1 1 d . . . . .
Si1 Si 0.43131(4) 0.47396(8) 0.59697(7) 0.0271(3) Uani 1 1 d . . . . .
O1 O 0.39854(18) 0.8903(2) 0.3638(2) 0.0783(14) Uani 1 1 d . . . . .
O2 O 0.35387(12) 0.7978(3) 0.2756(3) 0.0724(13) Uani 1 1 d . . . . .
O3 O 0.39391(11) 0.1084(2) 0.3030(2) 0.0476(8) Uani 1 1 d . . . . .
O4 O 0.33924(12) 0.0737(2) 0.3785(2) 0.0572(9) Uani 1 1 d . . . . .
N1 N 0.40389(10) 0.9432(2) 0.1641(2) 0.0306(7) Uani 1 1 d . . . . .
N2 N 0.32776(10) 1.0595(2) 0.12815(19) 0.0225(7) Uani 1 1 d . . . . .
N3 N 0.28380(10) 0.9469(2) 0.2311(2) 0.0253(7) Uani 1 1 d . . . . .
C1 C 0.38213(19) 0.8116(4) 0.3441(3) 0.0497(13) Uani 1 1 d . . . . .
C2 C 0.39641(13) 0.7301(3) 0.4057(3) 0.0299(9) Uani 1 1 d . . . . .
C3 C 0.37794(13) 0.6423(3) 0.3848(2) 0.0296(9) Uani 1 1 d . . . . .
H3 H 0.3576 0.6330 0.3311 0.035 Uiso 1 1 calc R . . . .
C4 C 0.38904(12) 0.5683(3) 0.4417(2) 0.0244(8) Uani 1 1 d . . . . .
H4 H 0.3763 0.5082 0.4258 0.029 Uiso 1 1 calc R . . . .
C5 C 0.41836(12) 0.5785(2) 0.5219(2) 0.0213(8) Uani 1 1 d . . . . .
C6 C 0.43665(12) 0.6679(3) 0.5424(2) 0.0259(8) Uani 1 1 d . . . . .
H6 H 0.4565 0.6779 0.5966 0.031 Uiso 1 1 calc R . . . .
C7 C 0.42615(13) 0.7425(3) 0.4844(3) 0.0303(9) Uani 1 1 d . . . . .
H7 H 0.4395 0.8024 0.4988 0.036 Uiso 1 1 calc R . . . .
C8 C 0.49483(13) 0.4648(3) 0.6346(3) 0.0353(10) Uani 1 1 d . . . . .
H8A H 0.5061 0.5225 0.6654 0.053 Uiso 1 1 calc GR . . . .
H8B H 0.5103 0.4558 0.5839 0.053 Uiso 1 1 calc GR . . . .
H8C H 0.5014 0.4112 0.6744 0.053 Uiso 1 1 calc GR . . . .
C9 C 0.39944(16) 0.4860(4) 0.6913(3) 0.0463(12) Uani 1 1 d . . . . .
H9A H 0.4077 0.4338 0.7321 0.070 Uiso 1 1 calc GR . . . .
H9B H 0.3662 0.4848 0.6696 0.070 Uiso 1 1 calc GR . . . .
H9C H 0.4078 0.5455 0.7214 0.070 Uiso 1 1 calc GR . . . .
C10 C 0.41194(13) 0.3669(3) 0.5295(3) 0.0302(9) Uani 1 1 d . . . . .
C11 C 0.43595(14) 0.3406(3) 0.4625(3) 0.0352(10) Uani 1 1 d . . . . .
H11 H 0.4620 0.3762 0.4534 0.042 Uiso 1 1 calc R . . . .
C12 C 0.42277(14) 0.2642(3) 0.4091(3) 0.0377(10) Uani 1 1 d . . . . .
H12 H 0.4398 0.2482 0.3643 0.045 Uiso 1 1 calc R . . . .
C13 C 0.38465(14) 0.2107(3) 0.4205(3) 0.0374(10) Uani 1 1 d . . . . .
C14 C 0.36048(15) 0.2357(3) 0.4869(3) 0.0436(11) Uani 1 1 d . . . . .
H14 H 0.3345 0.1998 0.4957 0.052 Uiso 1 1 calc R . . . .
C15 C 0.37376(14) 0.3122(3) 0.5403(3) 0.0384(10) Uani 1 1 d . . . . .
H15 H 0.3566 0.3279 0.5851 0.046 Uiso 1 1 calc R . . . .
C16 C 0.37138(17) 0.1261(3) 0.3642(3) 0.0452(12) Uani 1 1 d . . . . .
C17 C 0.43632(13) 0.8753(3) 0.1769(3) 0.0381(10) Uani 1 1 d . . . . .
H17 H 0.4378 0.8364 0.2271 0.046 Uiso 1 1 calc R . . . .
C18 C 0.46728(13) 0.8595(3) 0.1211(3) 0.0381(10) Uani 1 1 d . . . . .
H18 H 0.4899 0.8117 0.1331 0.046 Uiso 1 1 calc R . . . .
C19 C 0.46473(13) 0.9147(3) 0.0475(3) 0.0337(9) Uani 1 1 d . . . . .
H19 H 0.4859 0.9060 0.0081 0.040 Uiso 1 1 calc R . . . .
C20 C 0.43093(12) 0.9828(3) 0.0318(3) 0.0282(8) Uani 1 1 d . . . . .
H20 H 0.4281 1.0205 -0.0194 0.034 Uiso 1 1 calc R . . . .
C21 C 0.40112(12) 0.9956(2) 0.0916(2) 0.0246(8) Uani 1 1 d . . . . .
C22 C 0.36573(12) 1.0747(3) 0.0790(2) 0.0258(8) Uani 1 1 d . . . . .
H22A H 0.3813 1.1345 0.0982 0.031 Uiso 1 1 calc R . . . .
H22B H 0.3530 1.0804 0.0160 0.031 Uiso 1 1 calc R . . . .
C23 C 0.29435(12) 0.9907(2) 0.0848(2) 0.0242(8) Uani 1 1 d . . . . .
H23A H 0.3110 0.9372 0.0639 0.029 Uiso 1 1 calc R . . . .
H23B H 0.2753 1.0202 0.0333 0.029 Uiso 1 1 calc R . . . .
C24 C 0.26348(12) 0.9552(2) 0.1468(2) 0.0239(8) Uani 1 1 d . . . . .
C25 C 0.21770(12) 0.9307(3) 0.1195(3) 0.0286(9) Uani 1 1 d . . . . .
H25 H 0.2042 0.9365 0.0596 0.034 Uiso 1 1 calc R . . . .
C26 C 0.19204(13) 0.8980(3) 0.1799(3) 0.0333(9) Uani 1 1 d . . . . .
H26 H 0.1607 0.8810 0.1621 0.040 Uiso 1 1 calc R . . . .
C27 C 0.21245(14) 0.8901(3) 0.2666(3) 0.0332(9) Uani 1 1 d . . . . .
H27 H 0.1954 0.8683 0.3095 0.040 Uiso 1 1 calc R . . . .
C28 C 0.25846(14) 0.9149(3) 0.2894(3) 0.0313(9) Uani 1 1 d . . . . .
H28 H 0.2727 0.9089 0.3488 0.038 Uiso 1 1 calc R . . . .
C29 C 0.30529(12) 1.1496(2) 0.1472(2) 0.0233(8) Uani 1 1 d . . . . .
H29A H 0.3297 1.1927 0.1756 0.028 Uiso 1 1 calc R . . . .
H29B H 0.2848 1.1364 0.1904 0.028 Uiso 1 1 calc R . . . .
C30 C 0.27703(12) 1.2013(2) 0.0699(2) 0.0200(7) Uani 1 1 d . . . . .
C31 C 0.22926(12) 1.1901(2) 0.0513(2) 0.0240(8) Uani 1 1 d . . . . .
H31 H 0.2147 1.1490 0.0865 0.029 Uiso 1 1 calc R . . . .
C32 C 0.20259(12) 1.2374(2) -0.0176(2) 0.0220(8) Uani 1 1 d . . . . .
H32 H 0.1702 1.2279 -0.0290 0.026 Uiso 1 1 calc R . . . .
O5 O 0.2841(3) 0.6592(5) 0.1936(6) 0.191(4) Uani 1 1 d . . . . .
H5 H 0.2994 0.7088 0.1923 0.286 Uiso 1 1 calc GR . . . .
C33 C 0.2580(2) 0.6428(9) 0.1107(7) 0.161(6) Uani 1 1 d . . . . .
H33A H 0.2293 0.6106 0.1173 0.242 Uiso 1 1 calc GR . . . .
H33B H 0.2757 0.6036 0.0763 0.242 Uiso 1 1 calc GR . . . .
H33C H 0.2507 0.7028 0.0807 0.242 Uiso 1 1 calc GR . . . .
O6 O 0.4695(2) 0.1745(5) 0.2164(5) 0.0573(18) Uani 0.5 1 d . . . . .
H6A H 0.4448 0.1670 0.2363 0.086 Uiso 0.5 1 calc GR . . . .
C34 C 0.5000 0.1086(6) 0.2500 0.073(2) Uani 1 2 d S T P . .

loop_
_atom_site_aniso_label
_atom_site_aniso_U_11
_atom_site_aniso_U_22
_atom_site_aniso_U_33
_atom_site_aniso_U_23
_atom_site_aniso_U_13
_atom_site_aniso_U_12
Mn1 0.0219(3) 0.0318(3) 0.0283(3) 0.0069(3) 0.0001(2) -0.0009(2)
Si1 0.0256(5) 0.0308(6) 0.0269(6) 0.0088(5) 0.0103(4) 0.0043(4)
O1 0.178(5) 0.0231(18) 0.0377(19) 0.0052(15) 0.029(2) 0.020(2)
O2 0.040(2) 0.084(3) 0.091(3) 0.060(2) 0.003(2) 0.0083(18)
O3 0.054(2) 0.0310(17) 0.051(2) 0.0031(15) -0.0118(17) -0.0007(14)
O4 0.062(2) 0.0393(19) 0.062(2) 0.0066(16) -0.0139(18) -0.0204(17)
N1 0.0228(16) 0.0343(18) 0.0341(18) 0.0066(15) 0.0029(14) 0.0031(14)
N2 0.0179(15) 0.0206(15) 0.0291(17) 0.0029(13) 0.0038(13) 0.0017(12)
N3 0.0231(16) 0.0217(16) 0.0307(17) 0.0055(13) 0.0030(13) 0.0003(13)
C1 0.063(3) 0.046(3) 0.049(3) 0.017(2) 0.036(3) 0.026(3)
C2 0.032(2) 0.028(2) 0.034(2) 0.0068(17) 0.0202(18) 0.0137(17)
C3 0.025(2) 0.040(2) 0.025(2) -0.0011(17) 0.0083(16) 0.0119(17)
C4 0.0203(18) 0.025(2) 0.028(2) 0.0003(16) 0.0067(15) 0.0030(15)
C5 0.0196(18) 0.0215(18) 0.0252(19) 0.0017(15) 0.0111(15) 0.0030(14)
C6 0.0229(19) 0.028(2) 0.027(2) -0.0026(16) 0.0054(16) -0.0005(15)
C7 0.030(2) 0.021(2) 0.046(2) -0.0060(17) 0.0234(19) -0.0016(16)
C8 0.030(2) 0.047(3) 0.029(2) 0.0102(19) 0.0056(17) 0.0086(19)
C9 0.042(3) 0.063(3) 0.039(3) 0.015(2) 0.023(2) 0.012(2)
C10 0.027(2) 0.024(2) 0.042(2) 0.0146(17) 0.0119(18) 0.0053(16)
C11 0.028(2) 0.024(2) 0.055(3) 0.0059(19) 0.0112(19) 0.0014(17)
C12 0.035(2) 0.026(2) 0.051(3) 0.0023(19) 0.006(2) 0.0061(18)
C13 0.033(2) 0.025(2) 0.050(3) 0.0102(19) -0.005(2) 0.0032(17)
C14 0.031(2) 0.036(2) 0.061(3) 0.016(2) -0.001(2) -0.0093(19)
C15 0.029(2) 0.038(2) 0.050(3) 0.015(2) 0.012(2) 0.0007(18)
C16 0.052(3) 0.025(2) 0.049(3) 0.013(2) -0.019(2) 0.001(2)
C17 0.027(2) 0.039(2) 0.048(3) 0.013(2) 0.0048(19) 0.0088(18)
C18 0.022(2) 0.037(2) 0.055(3) 0.002(2) 0.0059(19) 0.0066(17)
C19 0.023(2) 0.031(2) 0.048(3) -0.0056(19) 0.0087(18) -0.0028(16)
C20 0.026(2) 0.0245(19) 0.034(2) -0.0012(17) 0.0054(16) -0.0072(16)
C21 0.0183(18) 0.0219(19) 0.032(2) -0.0002(16) 0.0012(15) -0.0026(14)
C22 0.0202(18) 0.027(2) 0.030(2) 0.0079(16) 0.0041(16) 0.0009(15)
C23 0.0208(18) 0.0212(19) 0.030(2) 0.0034(15) 0.0036(15) 0.0057(14)
C24 0.0240(19) 0.0148(17) 0.031(2) 0.0044(15) 0.0004(16) 0.0035(14)
C25 0.025(2) 0.022(2) 0.037(2) 0.0011(17) -0.0001(17) -0.0008(16)
C26 0.024(2) 0.027(2) 0.049(3) 0.0044(19) 0.0053(19) -0.0030(16)
C27 0.032(2) 0.024(2) 0.045(3) 0.0110(18) 0.0130(19) -0.0024(17)
C28 0.035(2) 0.025(2) 0.034(2) 0.0095(17) 0.0064(18) 0.0019(17)
C29 0.0225(18) 0.0224(19) 0.0252(19) 0.0031(15) 0.0041(15) -0.0016(15)
C30 0.0219(18) 0.0186(17) 0.0208(18) 0.0012(14) 0.0073(15) 0.0033(14)
C31 0.0217(18) 0.0238(19) 0.028(2) 0.0063(15) 0.0089(16) -0.0017(15)
C32 0.0163(17) 0.0217(18) 0.028(2) 0.0016(15) 0.0044(15) 0.0022(14)
O5 0.224(9) 0.123(6) 0.254(10) -0.085(6) 0.124(8) -0.092(6)
C33 0.040(4) 0.270(14) 0.183(10) 0.170(10) 0.049(5) 0.048(6)
O6 0.049(4) 0.062(5) 0.062(5) 0.018(4) 0.012(4) 0.000(4)
C34 0.040(4) 0.071(6) 0.104(7) 0.000 0.000(4) 0.000

loop_
_atom_type_symbol
_atom_type_description
_atom_type_scat_dispersion_real
_atom_type_scat_dispersion_imag
_atom_type_scat_source
C C 0.0033 0.0016 'International Tables Vol C Tables 4.2.6.8 and 6.1.1.4'
H H 0.0000 0.0000 'International Tables Vol C Tables 4.2.6.8 and 6.1.1.4'
Mn Mn 0.3368 0.7283 'International Tables Vol C Tables 4.2.6.8 and 6.1.1.4'
N N 0.0061 0.0033 'International Tables Vol C Tables 4.2.6.8 and 6.1.1.4'
O O 0.0106 0.0060 'International Tables Vol C Tables 4.2.6.8 and 6.1.1.4'
Si Si 0.0817 0.0704 'International Tables Vol C Tables 4.2.6.8 and 6.1.1.4'

loop_
_geom_angle_atom_site_label_1
_geom_angle_atom_site_label_2
_geom_angle_atom_site_label_3
_geom_angle
_geom_angle_site_symmetry_1
_geom_angle_site_symmetry_3
_geom_angle_publ_flag
O1 Mn1 O4 87.34(12) . 1_565 ?
O1 Mn1 N1 93.33(13) . . ?
O1 Mn1 N2 165.98(13) . . ?
O1 Mn1 N3 116.24(15) . . ?
O1 Mn1 C16 91.25(13) . 1_565 ?
O3 Mn1 O1 96.19(14) 1_565 . ?
O3 Mn1 O4 57.02(12) 1_565 1_565 ?
O3 Mn1 N1 94.27(13) 1_565 . ?
O3 Mn1 N2 85.71(11) 1_565 . ?
O3 Mn1 N3 129.57(12) 1_565 . ?
O3 Mn1 C16 28.67(14) 1_565 1_565 ?
O4 Mn1 N2 105.16(11) 1_565 . ?
O4 Mn1 C16 28.37(14) 1_565 1_565 ?
N1 Mn1 O4 151.11(12) . 1_565 ?
N1 Mn1 N2 72.66(11) . . ?
N1 Mn1 C16 122.82(15) . 1_565 ?
N2 Mn1 C16 96.85(12) . 1_565 ?
N3 Mn1 O4 85.57(11) . 1_565 ?
N3 Mn1 N1 119.35(12) . . ?
N3 Mn1 N2 71.86(10) . . ?
N3 Mn1 C16 108.91(14) . 1_565 ?
C8 Si1 C5 109.66(17) . . ?
C8 Si1 C9 111.6(2) . . ?
C8 Si1 C10 108.14(18) . . ?
C9 Si1 C5 109.40(18) . . ?
C9 Si1 C10 111.2(2) . . ?
C10 Si1 C5 106.63(16) . . ?
C1 O1 Mn1 101.3(3) . . ?
C16 O3 Mn1 95.9(3) . 1_545 ?
C16 O4 Mn1 85.8(3) . 1_545 ?
C17 N1 Mn1 122.8(3) . . ?
C21 N1 Mn1 119.3(2) . . ?
C21 N1 C17 117.8(3) . . ?
C22 N2 Mn1 107.8(2) . . ?
C22 N2 C23 111.8(3) . . ?
C22 N2 C29 112.0(3) . . ?
C23 N2 Mn1 101.4(2) . . ?
C23 N2 C29 112.2(3) . . ?
C29 N2 Mn1 111.1(2) . . ?
C24 N3 Mn1 117.4(2) . . ?
C28 N3 Mn1 124.2(3) . . ?
C28 N3 C24 118.3(3) . . ?
O1 C1 O2 121.9(5) . . ?
O1 C1 C2 118.8(5) . . ?
O2 C1 C2 119.3(5) . . ?
C3 C2 C1 119.2(4) . . ?
C3 C2 C7 119.2(4) . . ?
C7 C2 C1 121.5(4) . . ?
C2 C3 H3 120.0 . . ?
C4 C3 C2 120.1(4) . . ?
C4 C3 H3 120.0 . . ?
C3 C4 H4 118.9 . . ?
C3 C4 C5 122.3(4) . . ?
C5 C4 H4 118.9 . . ?
C4 C5 Si1 119.8(3) . . ?
C4 C5 C6 117.0(3) . . ?
C6 C5 Si1 123.2(3) . . ?
C5 C6 H6 119.6 . . ?
C7 C6 C5 120.9(4) . . ?
C7 C6 H6 119.6 . . ?
C2 C7 C6 120.5(4) . . ?
C2 C7 H7 119.7 . . ?
C6 C7 H7 119.7 . . ?
Si1 C8 H8A 109.5 . . ?
Si1 C8 H8B 109.5 . . ?
Si1 C8 H8C 109.5 . . ?
H8A C8 H8B 109.5 . . ?
H8A C8 H8C 109.5 . . ?
H8B C8 H8C 109.5 . . ?
Si1 C9 H9A 109.5 . . ?
Si1 C9 H9B 109.5 . . ?
Si1 C9 H9C 109.5 . . ?
H9A C9 H9B 109.5 . . ?
H9A C9 H9C 109.5 . . ?
H9B C9 H9C 109.5 . . ?
C11 C10 Si1 119.0(3) . . ?
C15 C10 Si1 124.1(3) . . ?
C15 C10 C11 116.9(4) . . ?
C10 C11 H11 119.1 . . ?
C12 C11 C10 121.9(4) . . ?
C12 C11 H11 119.1 . . ?
C11 C12 H12 119.8 . . ?
C11 C12 C13 120.5(4) . . ?
C13 C12 H12 119.8 . . ?
C12 C13 C16 120.2(4) . . ?
C14 C13 C12 118.4(4) . . ?
C14 C13 C16 121.3(4) . . ?
C13 C14 H14 119.5 . . ?
C15 C14 C13 121.0(4) . . ?
C15 C14 H14 119.5 . . ?
C10 C15 H15 119.3 . . ?
C14 C15 C10 121.3(4) . . ?
C14 C15 H15 119.3 . . ?
O3 C16 Mn1 55.4(2) . 1_545 ?
O3 C16 C13 118.4(4) . . ?
O4 C16 Mn1 65.8(3) . 1_545 ?
O4 C16 O3 121.2(4) . . ?
O4 C16 C13 120.4(5) . . ?
C13 C16 Mn1 172.9(4) . 1_545 ?
N1 C17 H17 118.3 . . ?
N1 C17 C18 123.4(4) . . ?
C18 C17 H17 118.3 . . ?
C17 C18 H18 120.8 . . ?
C17 C18 C19 118.5(4) . . ?
C19 C18 H18 120.8 . . ?
C18 C19 H19 120.5 . . ?
C18 C19 C20 119.0(4) . . ?
C20 C19 H19 120.5 . . ?
C19 C20 H20 120.3 . . ?
C19 C20 C21 119.4(4) . . ?
C21 C20 H20 120.3 . . ?
N1 C21 C20 121.9(3) . . ?
N1 C21 C22 117.7(3) . . ?
C20 C21 C22 120.3(3) . . ?
N2 C22 C21 112.7(3) . . ?
N2 C22 H22A 109.0 . . ?
N2 C22 H22B 109.0 . . ?
C21 C22 H22A 109.0 . . ?
C21 C22 H22B 109.0 . . ?
H22A C22 H22B 107.8 . . ?
N2 C23 H23A 109.4 . . ?
N2 C23 H23B 109.4 . . ?
N2 C23 C24 111.1(3) . . ?
H23A C23 H23B 108.0 . . ?
C24 C23 H23A 109.4 . . ?
C24 C23 H23B 109.4 . . ?
N3 C24 C23 115.3(3) . . ?
N3 C24 C25 121.7(3) . . ?
C25 C24 C23 123.0(3) . . ?
C24 C25 H25 120.3 . . ?
C26 C25 C24 119.5(4) . . ?
C26 C25 H25 120.3 . . ?
C25 C26 H26 120.4 . . ?
C25 C26 C27 119.2(4) . . ?
C27 C26 H26 120.4 . . ?
C26 C27 H27 120.8 . . ?
C26 C27 C28 118.4(4) . . ?
C28 C27 H27 120.8 . . ?
N3 C28 C27 122.9(4) . . ?
N3 C28 H28 118.5 . . ?
C27 C28 H28 118.5 . . ?
N2 C29 H29A 108.0 . . ?
N2 C29 H29B 108.0 . . ?
N2 C29 C30 117.4(3) . . ?
H29A C29 H29B 107.2 . . ?
C30 C29 H29A 108.0 . . ?
C30 C29 H29B 108.0 . . ?
C31 C30 C29 120.3(3) . . ?
C32 C30 C29 121.8(3) 7_575 . ?
C32 C30 C31 117.9(3) 7_575 . ?
C30 C31 H31 119.2 . . ?
C32 C31 C30 121.6(3) . . ?
C32 C31 H31 119.2 . . ?
C30 C32 H32 119.7 7_575 . ?
C31 C32 C30 120.5(3) . 7_575 ?
C31 C32 H32 119.7 . . ?
C33 O5 H5 109.5 . . ?
O5 C33 H33A 109.5 . . ?
O5 C33 H33B 109.5 . . ?
O5 C33 H33C 109.5 . . ?
H33A C33 H33B 109.5 . . ?
H33A C33 H33C 109.5 . . ?
H33B C33 H33C 109.5 . . ?
C34 O6 H6A 109.5 . . ?
O6 C34 O6 91.4(9) . 2_655 ?

loop_
_geom_bond_atom_site_label_1
_geom_bond_atom_site_label_2
_geom_bond_distance
_geom_bond_site_symmetry_2
_geom_bond_publ_flag
Mn1 O1 2.182(4) . ?
Mn1 O3 2.179(3) 1_565 ?
Mn1 O4 2.408(4) 1_565 ?
Mn1 N1 2.236(3) . ?
Mn1 N2 2.430(3) . ?
Mn1 N3 2.221(3) . ?
Mn1 C16 2.632(5) 1_565 ?
Si1 C5 1.889(4) . ?
Si1 C8 1.869(4) . ?
Si1 C9 1.870(4) . ?
Si1 C10 1.883(4) . ?
O1 C1 1.239(6) . ?
O2 C1 1.250(6) . ?
O3 Mn1 2.178(3) 1_545 ?
O3 C16 1.269(6) . ?
O4 Mn1 2.408(4) 1_545 ?
O4 C16 1.254(6) . ?
N1 C17 1.351(5) . ?
N1 C21 1.339(5) . ?
N2 C22 1.469(4) . ?
N2 C23 1.470(5) . ?
N2 C29 1.497(5) . ?
N3 C24 1.348(5) . ?
N3 C28 1.343(5) . ?
C1 C2 1.518(6) . ?
C2 C3 1.380(6) . ?
C2 C7 1.389(6) . ?
C3 H3 0.9500 . ?
C3 C4 1.379(5) . ?
C4 H4 0.9500 . ?
C4 C5 1.398(5) . ?
C5 C6 1.399(5) . ?
C6 H6 0.9500 . ?
C6 C7 1.393(5) . ?
C7 H7 0.9500 . ?
C8 H8A 0.9800 . ?
C8 H8B 0.9800 . ?
C8 H8C 0.9800 . ?
C9 H9A 0.9800 . ?
C9 H9B 0.9800 . ?
C9 H9C 0.9800 . ?
C10 C11 1.401(6) . ?
C10 C15 1.401(5) . ?
C11 H11 0.9500 . ?
C11 C12 1.383(6) . ?
C12 H12 0.9500 . ?
C12 C13 1.393(6) . ?
C13 C14 1.390(6) . ?
C13 C16 1.501(6) . ?
C14 H14 0.9500 . ?
C14 C15 1.386(6) . ?
C15 H15 0.9500 . ?
C16 Mn1 2.632(5) 1_545 ?
C17 H17 0.9500 . ?
C17 C18 1.375(6) . ?
C18 H18 0.9500 . ?
C18 C19 1.376(6) . ?
C19 H19 0.9500 . ?
C19 C20 1.383(5) . ?
C20 H20 0.9500 . ?
C20 C21 1.390(5) . ?
C21 C22 1.526(5) . ?
C22 H22A 0.9900 . ?
C22 H22B 0.9900 . ?
C23 H23A 0.9900 . ?
C23 H23B 0.9900 . ?
C23 C24 1.515(5) . ?
C24 C25 1.389(5) . ?
C25 H25 0.9500 . ?
C25 C26 1.378(5) . ?
C26 H26 0.9500 . ?
C26 C27 1.381(6) . ?
C27 H27 0.9500 . ?
C27 C28 1.387(6) . ?
C28 H28 0.9500 . ?
C29 H29A 0.9900 . ?
C29 H29B 0.9900 . ?
C29 C30 1.529(5) . ?
C30 C31 1.397(5) . ?
C30 C32 1.394(5) 7_575 ?
C31 H31 0.9500 . ?
C31 C32 1.389(5) . ?
C32 C30 1.394(5) 7_575 ?
C32 H32 0.9500 . ?
O5 H5 0.8400 . ?
O5 C33 1.402(11) . ?
C33 H33A 0.9800 . ?
C33 H33B 0.9800 . ?
C33 H33C 0.9800 . ?
O6 H6A 0.8400 . ?
O6 C34 1.343(9) . ?
C34 O6 1.343(9) 2_655 ?
